data_2231142
loop_
_publ_author_name
'Zhang, Zhi-Fang'

_publ_section_title
;
 2-(<i>m</i>-Tolyloxy)benzoic acid
;
_journal_coeditor_code HG5059
_journal_issue 8
_journal_name_full 'Acta Crystallographica Section E'
_journal_page_first o1935
_journal_paper_doi 10.1107/S1600536811026171
_journal_volume 67
_journal_year 2011
_chemical_formula_iupac 'C14 H12 O3'
_chemical_formula_moiety 'C14 H12 O3'
_chemical_formula_sum 'C14 H12 O3'
_chemical_formula_weight 228.24
_chemical_name_systematic
;
2-(<i>m</i>-Tolyloxy)benzoic acid
;
_space_group_IT_number 2
_symmetry_cell_setting triclinic
_symmetry_space_group_name_Hall '-P 1'
_symmetry_space_group_name_H-M 'P -1'
_atom_sites_solution_hydrogens geom
_atom_sites_solution_primary direct
_atom_sites_solution_secondary difmap
_audit_creation_method SHELXL-97
_cell_angle_alpha 94.28(3)
_cell_angle_beta 97.50(3)
_cell_angle_gamma 102.54(3)
_cell_formula_units_Z 2
_cell_length_a 5.1930(10)
_cell_length_b 7.8000(16)
_cell_length_c 14.868(3)
_cell_measurement_reflns_used 25
_cell_measurement_temperature 293(2)
_cell_measurement_theta_max 12
_cell_measurement_theta_min 9
_cell_volume 579.5(2)
_computing_cell_refinement 'CAD-4 Software (Enraf--Nonius, 1985)'
_computing_data_collection 'CAD-4 Software (Enraf--Nonius, 1985)'
_computing_data_reduction 'XCAD4 (Harms & Wocadlo, 1995)'
_computing_molecular_graphics 'SHELXTL (Sheldrick, 2008)'
_computing_publication_material 'SHELXTL (Sheldrick, 2008)'
_computing_structure_refinement 'SHELXL97 (Sheldrick, 2008)'
_computing_structure_solution 'SHELXS97 (Sheldrick, 2008)'
_diffrn_ambient_temperature 293(2)
_diffrn_measured_fraction_theta_full 1.000
_diffrn_measured_fraction_theta_max 1.000
_diffrn_measurement_device_type 'Enraf--Nonius CAD-4'
_diffrn_measurement_method \w/2\q
_diffrn_radiation_monochromator graphite
_diffrn_radiation_source 'fine-focus sealed tube'
_diffrn_radiation_type MoK\a
_diffrn_radiation_wavelength 0.71073
_diffrn_reflns_av_R_equivalents 0.0303
_diffrn_reflns_av_sigmaI/netI 0.0564
_diffrn_reflns_limit_h_max 6
_diffrn_reflns_limit_h_min 0
_diffrn_reflns_limit_k_max 9
_diffrn_reflns_limit_k_min -9
_diffrn_reflns_limit_l_max 17
_diffrn_reflns_limit_l_min -17
_diffrn_reflns_number 2387
_diffrn_reflns_theta_full 25.38
_diffrn_reflns_theta_max 25.38
_diffrn_reflns_theta_min 1.39
_diffrn_standards_decay_% 1
_diffrn_standards_interval_count 200
_diffrn_standards_interval_time 120
_diffrn_standards_number 3
_exptl_absorpt_coefficient_mu 0.092
_exptl_absorpt_correction_T_max 0.9909
_exptl_absorpt_correction_T_min 0.9819
_exptl_absorpt_correction_type psi-scan
_exptl_absorpt_process_details '(North <i>et al.</i>, 1968)'
_exptl_crystal_colour colourless
_exptl_crystal_density_diffrn 1.308
_exptl_crystal_density_method 'not measured'
_exptl_crystal_description block
_exptl_crystal_F_000 240
_exptl_crystal_size_max 0.20
_exptl_crystal_size_mid 0.20
_exptl_crystal_size_min 0.10
_refine_diff_density_max 0.122
_refine_diff_density_min -0.117
_refine_ls_extinction_method none
_refine_ls_goodness_of_fit_ref 1.004
_refine_ls_hydrogen_treatment constr
_refine_ls_matrix_type full
_refine_ls_number_parameters 155
_refine_ls_number_reflns 2132
_refine_ls_number_restraints 0
_refine_ls_restrained_S_all 1.004
_refine_ls_R_factor_all 0.1138
_refine_ls_R_factor_gt 0.0521
_refine_ls_shift/su_max 0.000
_refine_ls_shift/su_mean 0.000
_refine_ls_structure_factor_coef Fsqd
_refine_ls_weighting_details 'calc w=1/[\s^2^(Fo^2^)+(0.0400P)^2^] where P=(Fo^2^+2Fc^2^)/3'
_refine_ls_weighting_scheme calc
_refine_ls_wR_factor_gt 0.0995
_refine_ls_wR_factor_ref 0.1159
_reflns_number_gt 1132
_reflns_number_total 2132
_reflns_threshold_expression I>2sigma(I)
_cod_data_source_file hg5059.cif
_cod_data_source_block I
_cod_database_code 2231142
_cod_database_fobs_code 2231142

loop_
_symmetry_equiv_pos_as_xyz
'x, y, z'
'-x, -y, -z'

loop_
_atom_site_type_symbol
_atom_site_label
_atom_site_fract_x
_atom_site_fract_y
_atom_site_fract_z
_atom_site_U_iso_or_equiv
_atom_site_adp_type
_atom_site_calc_flag
_atom_site_refinement_flags
_atom_site_occupancy
_atom_site_symmetry_multiplicity
O O1 0.3075(4) 0.93730(19) 0.80140(11) 0.0780(6) Uani d . 1 1
C C1 0.1740(8) 0.8008(4) 0.4694(2) 0.1111(12) Uani d . 1 1
H H1A 0.3613 0.8039 0.4758 0.167 Uiso calc R 1 1
H H1B 0.1429 0.9087 0.4479 0.167 Uiso calc R 1 1
H H1C 0.0778 0.7027 0.4264 0.167 Uiso calc R 1 1
O O2 0.7293(3) 0.95411(19) 0.92424(11) 0.0683(6) Uani d . 1 1
C C2 0.0798(7) 0.7808(3) 0.56045(19) 0.0694(8) Uani d . 1 1
O O3 0.9363(3) 1.21756(19) 0.99325(11) 0.0706(6) Uani d . 1 1
H H3B 1.0355 1.1598 1.0172 0.106 Uiso calc R 1 1
C C3 0.2341(6) 0.8720(3) 0.63921(19) 0.0660(8) Uani d . 1 1
H H3A 0.3994 0.9455 0.6366 0.079 Uiso calc R 1 1
C C4 0.1428(6) 0.8542(3) 0.72192(19) 0.0617(8) Uani d . 1 1
C C5 -0.0968(6) 0.7484(3) 0.7283(2) 0.0720(8) Uani d . 1 1
H H5A -0.1568 0.7396 0.7844 0.086 Uiso calc R 1 1
C C6 -0.2495(6) 0.6544(4) 0.6507(2) 0.0856(10) Uani d . 1 1
H H6A -0.4126 0.5789 0.6539 0.103 Uiso calc R 1 1
C C7 -0.1597(7) 0.6725(4) 0.5675(2) 0.0826(10) Uani d . 1 1
H H7A -0.2652 0.6092 0.5151 0.099 Uiso calc R 1 1
C C8 0.3485(5) 1.1181(3) 0.81945(15) 0.0519(7) Uani d . 1 1
C C9 0.1781(5) 1.2089(3) 0.77587(16) 0.0640(8) Uani d . 1 1
H H9A 0.0352 1.1490 0.7324 0.077 Uiso calc R 1 1
C C10 0.2199(6) 1.3888(3) 0.79684(17) 0.0673(8) Uani d . 1 1
H H10A 0.1049 1.4500 0.7672 0.081 Uiso calc R 1 1
C C11 0.4270(6) 1.4776(3) 0.86027(17) 0.0671(8) Uani d . 1 1
H H11A 0.4544 1.5992 0.8737 0.081 Uiso calc R 1 1
C C12 0.5958(5) 1.3877(3) 0.90456(16) 0.0580(7) Uani d . 1 1
H H12A 0.7366 1.4495 0.9482 0.070 Uiso calc R 1 1
C C13 0.5610(5) 1.2048(3) 0.88546(14) 0.0459(6) Uani d . 1 1
C C14 0.7462(5) 1.1132(3) 0.93547(15) 0.0488(6) Uani d . 1 1

loop_
_atom_site_aniso_label
_atom_site_aniso_U_11
_atom_site_aniso_U_22
_atom_site_aniso_U_33
_atom_site_aniso_U_12
_atom_site_aniso_U_13
_atom_site_aniso_U_23
O1 0.1006(15) 0.0443(9) 0.0743(12) 0.0174(10) -0.0369(12) -0.0027(9)
C1 0.168(4) 0.092(2) 0.081(2) 0.049(2) 0.014(2) 0.0103(19)
O2 0.0736(13) 0.0455(9) 0.0766(12) 0.0160(9) -0.0205(10) -0.0042(8)
C2 0.089(2) 0.0538(16) 0.0635(19) 0.0329(17) -0.0149(18) -0.0047(14)
O3 0.0756(13) 0.0522(10) 0.0735(12) 0.0157(10) -0.0223(11) -0.0048(9)
C3 0.070(2) 0.0504(15) 0.0723(19) 0.0160(14) -0.0116(17) 0.0070(14)
C4 0.0639(19) 0.0383(13) 0.0723(19) 0.0136(13) -0.0245(16) -0.0067(13)
C5 0.070(2) 0.0588(16) 0.084(2) 0.0207(16) 0.0002(18) -0.0067(15)
C6 0.066(2) 0.0715(19) 0.108(3) 0.0098(17) -0.007(2) -0.014(2)
C7 0.081(2) 0.0577(17) 0.095(3) 0.0232(18) -0.036(2) -0.0216(17)
C8 0.0642(17) 0.0412(12) 0.0474(14) 0.0131(13) -0.0009(13) -0.0003(11)
C9 0.0706(19) 0.0557(15) 0.0618(17) 0.0210(14) -0.0129(15) 0.0011(13)
C10 0.081(2) 0.0549(16) 0.0689(18) 0.0288(15) 0.0007(17) 0.0041(14)
C11 0.083(2) 0.0448(14) 0.0751(19) 0.0217(15) 0.0086(17) 0.0025(14)
C12 0.0656(18) 0.0453(13) 0.0589(16) 0.0100(13) 0.0028(14) -0.0012(12)
C13 0.0534(15) 0.0438(13) 0.0387(13) 0.0108(12) 0.0019(12) 0.0040(10)
C14 0.0523(16) 0.0449(13) 0.0446(14) 0.0053(13) 0.0035(12) -0.0012(11)

loop_
_atom_type_symbol
_atom_type_description
_atom_type_scat_dispersion_real
_atom_type_scat_dispersion_imag
_atom_type_scat_source
C C 0.0033 0.0016 'International Tables Vol C Tables 4.2.6.8 and 6.1.1.4'
H H 0.0000 0.0000 'International Tables Vol C Tables 4.2.6.8 and 6.1.1.4'
O O 0.0106 0.0060 'International Tables Vol C Tables 4.2.6.8 and 6.1.1.4'

loop_
_geom_angle_atom_site_label_1
_geom_angle_atom_site_label_2
_geom_angle_atom_site_label_3
_geom_angle
C8 O1 C4 118.75(17)
C2 C1 H1A 109.5
C2 C1 H1B 109.5
H1A C1 H1B 109.5
C2 C1 H1C 109.5
H1A C1 H1C 109.5
H1B C1 H1C 109.5
C7 C2 C3 118.2(3)
C7 C2 C1 121.2(3)
C3 C2 C1 120.7(3)
C14 O3 H3B 109.5
C2 C3 C4 119.9(3)
C2 C3 H3A 120.1
C4 C3 H3A 120.1
C5 C4 C3 121.6(3)
C5 C4 O1 118.9(3)
C3 C4 O1 119.3(3)
C4 C5 C6 118.9(3)
C4 C5 H5A 120.5
C6 C5 H5A 120.5
C5 C6 C7 119.7(3)
C5 C6 H6A 120.2
C7 C6 H6A 120.2
C2 C7 C6 121.7(3)
C2 C7 H7A 119.2
C6 C7 H7A 119.2
C9 C8 O1 121.0(2)
C9 C8 C13 121.0(2)
O1 C8 C13 118.0(2)
C8 C9 C10 119.8(2)
C8 C9 H9A 120.1
C10 C9 H9A 120.1
C11 C10 C9 120.7(2)
C11 C10 H10A 119.7
C9 C10 H10A 119.7
C10 C11 C12 119.9(2)
C10 C11 H11A 120.1
C12 C11 H11A 120.1
C11 C12 C13 121.4(2)
C11 C12 H12A 119.3
C13 C12 H12A 119.3
C8 C13 C12 117.2(2)
C8 C13 C14 123.17(19)
C12 C13 C14 119.6(2)
O2 C14 O3 121.7(2)
O2 C14 C13 124.1(2)
O3 C14 C13 114.12(19)

loop_
_geom_bond_atom_site_label_1
_geom_bond_atom_site_label_2
_geom_bond_distance
O1 C8 1.380(2)
O1 C4 1.389(3)
C1 C2 1.506(4)
C1 H1A 0.9600
C1 H1B 0.9600
C1 H1C 0.9600
O2 C14 1.222(2)
C2 C7 1.365(4)
C2 C3 1.380(3)
O3 C14 1.304(2)
O3 H3B 0.8200
C3 C4 1.380(3)
C3 H3A 0.9300
C4 C5 1.355(4)
C5 C6 1.371(3)
C5 H5A 0.9300
C6 C7 1.384(4)
C6 H6A 0.9300
C7 H7A 0.9300
C8 C9 1.377(3)
C8 C13 1.390(3)
C9 C10 1.378(3)
C9 H9A 0.9300
C10 C11 1.357(3)
C10 H10A 0.9300
C11 C12 1.371(3)
C11 H11A 0.9300
C12 C13 1.401(3)
C12 H12A 0.9300
C13 C14 1.476(3)

loop_
_geom_hbond_atom_site_label_D
_geom_hbond_atom_site_label_H
_geom_hbond_atom_site_label_A
_geom_hbond_site_symmetry_A
_geom_hbond_distance_DH
_geom_hbond_distance_HA
_geom_hbond_distance_DA
_geom_hbond_angle_DHA
_geom_hbond_publ_flag
O3 H3B O2 2_777 0.82 1.83 2.648(2) 176 yes

loop_
_geom_torsion_atom_site_label_1
_geom_torsion_atom_site_label_2
_geom_torsion_atom_site_label_3
_geom_torsion_atom_site_label_4
_geom_torsion
C7 C2 C3 C4 -0.9(4)
C1 C2 C3 C4 179.0(2)
C2 C3 C4 C5 0.0(4)
C2 C3 C4 O1 175.7(2)
C8 O1 C4 C5 -110.5(3)
C8 O1 C4 C3 73.7(3)
C3 C4 C5 C6 1.3(4)
O1 C4 C5 C6 -174.5(2)
C4 C5 C6 C7 -1.6(4)
C3 C2 C7 C6 0.6(4)
C1 C2 C7 C6 -179.3(3)
C5 C6 C7 C2 0.7(4)
C4 O1 C8 C9 18.2(4)
C4 O1 C8 C13 -164.2(2)
O1 C8 C9 C10 178.4(2)
C13 C8 C9 C10 0.9(4)
C8 C9 C10 C11 -0.2(4)
C9 C10 C11 C12 -0.4(4)
C10 C11 C12 C13 0.4(4)
C9 C8 C13 C12 -0.9(3)
O1 C8 C13 C12 -178.5(2)
C9 C8 C13 C14 178.8(2)
O1 C8 C13 C14 1.2(3)
C11 C12 C13 C8 0.2(4)
C11 C12 C13 C14 -179.4(2)
C8 C13 C14 O2 -0.6(4)
C12 C13 C14 O2 179.0(2)
C8 C13 C14 O3 178.6(2)
C12 C13 C14 O3 -1.8(3)

loop_
_cod_related_entry_id
_cod_related_entry_database
_cod_related_entry_code
1 ChemSpider 205777
